data_7252125
loop_
_publ_author_name
'Lesnikov, Vladislav'
'Sukhorukov, Alexey Yu.'

_publ_section_title
;
 Cyclam(OH)&#x2084; as an adaptable co-former for co-crystals with
 carboxylic acids and phenols
;
_journal_name_full CrystEngComm
_journal_paper_doi 10.1039/D6CE00350H
_journal_year 2026
_chemical_formula_moiety 'C10 H26 N4 O4, 2(C11 H15 O2)'
_chemical_formula_sum 'C32 H56 N4 O8'
_chemical_formula_weight 624.80
_chemical_melting_point 181
_space_group_crystal_system monoclinic
_space_group_IT_number 14
_space_group_name_Hall '-P 2yn'
_space_group_name_H-M_alt 'P 1 21/n 1'
_atom_sites_solution_hydrogens mixed
_atom_sites_solution_primary dual
_atom_sites_solution_secondary difmap
_audit_creation_date 2026-04-14
_audit_creation_method
;
Olex2 1.5
(compiled 2023.03.06 svn.rbb2c1857 for OlexSys, GUI svn.r6748)
;
_audit_update_record
;
2026-04-27 deposited with the CCDC.	2026-06-19 downloaded from the CCDC.
;
_cell_angle_alpha 90
_cell_angle_beta 93.2010(10)
_cell_angle_gamma 90
_cell_formula_units_Z 2
_cell_length_a 9.06020(10)
_cell_length_b 8.79030(10)
_cell_length_c 20.6213(2)
_cell_measurement_reflns_used 11848
_cell_measurement_temperature 100.00(10)
_cell_measurement_theta_max 79.4800
_cell_measurement_theta_min 4.2820
_cell_volume 1639.76(3)
_computing_cell_refinement 'CrysAlisPro 1.171.44.143a (Rigaku OD, 2026)'
_computing_data_collection 'CrysAlisPro system (CCD 44.143a 64-bit (release 16-02-2026))'
_computing_data_reduction 'CrysAlisPro 1.171.44.143a (Rigaku OD, 2026)'
_computing_molecular_graphics 'Olex2 1.5 (Dolomanov et al., 2009)'
_computing_publication_material 'Olex2 1.5 (Dolomanov et al., 2009)'
_computing_structure_refinement 'SHELXL 2018/3 (Sheldrick, 2015)'
_computing_structure_solution 'SHELXT 2014/5 (Sheldrick, 2014)'
_diffrn_ambient_environment N~2~
_diffrn_ambient_temperature 100.00(10)
_diffrn_detector 'Hybrid Pixel Array Detector'
_diffrn_detector_area_resol_mean 10.0000
_diffrn_detector_type HyPix
_diffrn_measured_fraction_theta_full 1.000
_diffrn_measured_fraction_theta_max 0.996
_diffrn_measurement_details
;
List of Runs (angles in degrees, time in seconds):

  # Type    Start    End  Width  t~exp~   \w     \q     \k     \f   Frames
#--------------------------------------------------------------------------
  1  \w   -105.00 -80.00   0.50    0.50    --  -48.13-177.00  -3.00   50
  2  \w   -119.00 -74.00   0.50    0.50    --  -48.13-125.00 -60.00   90
  3  \w   -117.00 -73.00   0.50    0.50    --  -48.13-125.00 -90.00   88
  4  \w   -118.00 -88.00   0.50    0.50    --  -48.13-125.00-150.00   60
  5  \w   -119.00 -73.00   0.50    0.50    --  -48.13-125.00-180.00   92
  6  \w   -118.00 -73.00   0.50    0.50    --  -48.13-125.00  30.00   90
  7  \w    -26.00  26.00   0.50    0.50    --  -48.13  19.00 -60.00  104
  8  \w    -77.00 -36.00   0.50    0.50    --  -48.13 114.00-135.00   82
  9  \w     89.00 127.00   0.50    1.00    --  111.50 -83.00-118.80   76
 10  \w     46.00  72.00   0.50    1.00    --  111.50-125.00-150.00   52
 11  \w     86.00 111.00   0.50    1.00    --  111.50-125.00-150.00   50
 12  \w     85.00 111.00   0.50    1.00    --  111.50-125.00-180.00   52
 13  \w     72.00 108.00   0.50    1.00    --  111.50-125.00-120.00   72
 14  \w     80.00 106.00   0.50    1.00    --  111.50-125.00 -90.00   52
 15  \w     69.00 150.00   0.50    1.00    --  111.50-177.00  -3.00  162
 16  \w     30.00  89.00   0.50    0.50    --   48.13-114.00 133.00  118
 17  \w     54.00  80.00   0.50    1.00    --  111.50-125.00 150.00   52
 18  \w     59.00  85.00   0.50    1.00    --  111.50 -95.00 150.00   52
 19  \w     41.00 108.00   0.50    1.00    --  111.50-114.00 133.00  134
 20  \w     42.00 107.00   0.50    1.00    --  111.50-125.00  60.00  130
 21  \w     80.00 105.00   0.50    1.00    --  111.50 -95.00-180.00   50
 22  \w     77.00 109.00   0.50    1.00    --  111.50 -80.00 112.06   64
 23  \w     40.00  66.00   0.50    1.00    --  111.50 -77.00 150.00   52
 24  \w     40.00  96.00   0.50    1.00    --  111.50 -77.00 120.00  112
 25  \w     69.00  95.00   0.50    1.00    --  111.50 -77.00 150.00   52
 26  \w     41.00  66.00   0.50    1.00    --  111.50 -77.00  60.00   50
 27  \w     76.00 104.00   0.50    1.00    --  111.50 -77.00  60.00   56
 28  \w     49.00  75.00   0.50    1.00    --  111.50 -77.00   0.00   52
 29  \w     41.00  67.00   0.50    1.00    --  111.50 -61.00  90.00   52
 30  \w     40.00  68.00   0.50    1.00    --  111.50 -61.00 150.00   56
 31  \w     72.00  98.00   0.50    1.00    --  111.50  -2.00  90.68   52
 32  \w     41.00  98.00   0.50    1.00    --  111.50 -77.00 -90.00  114
 33  \w     41.00  66.00   0.50    1.00    --  111.50 -61.00-180.00   50
 34  \w     80.00 105.00   0.50    1.00    --  111.50 -77.00-120.00   50
 35  \w     40.00  71.00   0.50    1.00    --  111.50 -61.00 -90.00   62
 36  \w    101.00 158.00   0.50    1.00    --  111.50  -2.00  90.68  114
 37  \w    104.00 174.00   0.50    1.00    --  111.50  15.00 -30.00  140
 38  \w     96.00 149.00   0.50    1.00    --  111.50  61.00  60.00  106
 39  \w    114.00 158.00   0.50    1.00    --  111.50  61.00-150.00   88
 40  \w    124.00 156.00   0.50    1.00    --  111.50  45.00-180.00   64
 41  \w    118.00 177.00   0.50    1.00    --  111.50  77.00-180.00  118
 42  \w    116.00 141.00   0.50    1.00    --  111.50 114.00-135.00   50
 43  \w     95.00 148.00   0.50    1.00    --  111.50 125.00 -60.00  106
 44  \w    134.00 160.00   0.50    1.00    --  111.50 125.00  60.00   52
 45  \w    125.00 170.00   0.50    1.00    --  111.50 125.00  90.00   90
 46  \w    134.00 178.00   0.50    1.00    --  111.50 125.00 150.00   88
 47  \w   -145.00-120.00   0.50    1.00    --  -90.00-114.00 133.00   50
 48  \w   -108.00 -83.00   0.50    1.00    --  -90.00-177.00  -3.00   50
;
_diffrn_measurement_device 'four-circle diffractometer'
_diffrn_measurement_device_type 'XtaLAB Synergy, Dualflex, HyPix'
_diffrn_measurement_method '\w scans'
_diffrn_orient_matrix_type 'CrysAlisPro convention (1999,Acta A55,543-557)'
_diffrn_orient_matrix_UB_11 -0.0119458000
_diffrn_orient_matrix_UB_12 0.1725175000
_diffrn_orient_matrix_UB_13 0.0116719000
_diffrn_orient_matrix_UB_21 0.1509452000
_diffrn_orient_matrix_UB_22 -0.0021518000
_diffrn_orient_matrix_UB_23 0.0383027000
_diffrn_orient_matrix_UB_31 0.0780453000
_diffrn_orient_matrix_UB_32 0.0306062000
_diffrn_orient_matrix_UB_33 -0.0632007000
_diffrn_radiation_monochromator mirror
_diffrn_radiation_probe x-ray
_diffrn_radiation_type 'Cu K\a'
_diffrn_radiation_wavelength 1.54184
_diffrn_reflns_av_R_equivalents 0.0393
_diffrn_reflns_av_unetI/netI 0.0290
_diffrn_reflns_Laue_measured_fraction_full 1.000
_diffrn_reflns_Laue_measured_fraction_max 0.996
_diffrn_reflns_limit_h_max 11
_diffrn_reflns_limit_h_min -10
_diffrn_reflns_limit_k_max 11
_diffrn_reflns_limit_k_min -11
_diffrn_reflns_limit_l_max 20
_diffrn_reflns_limit_l_min -26
_diffrn_reflns_number 19971
_diffrn_reflns_point_group_measured_fraction_full 1.000
_diffrn_reflns_point_group_measured_fraction_max 0.996
_diffrn_reflns_theta_full 67.684
_diffrn_reflns_theta_max 79.749
_diffrn_reflns_theta_min 4.295
_diffrn_source 'micro-focus sealed X-ray tube'
_diffrn_source_type 'PhotonJet (Cu) X-ray Source'
_exptl_absorpt_coefficient_mu 0.736
_exptl_absorpt_correction_T_max 1.000
_exptl_absorpt_correction_T_min 0.477
_exptl_absorpt_correction_type gaussian
_exptl_absorpt_process_details
;
CrysAlisPro 1.171.44.143a (Rigaku Oxford Diffraction, 2026)
Numerical absorption correction based on gaussian integration over
a multifaceted crystal model
Empirical absorption correction using spherical harmonics,
implemented in SCALE3 ABSPACK scaling algorithm.
;
_exptl_crystal_colour colourless
_exptl_crystal_colour_primary colourless
_exptl_crystal_density_diffrn 1.265
_exptl_crystal_density_method 'not measured'
_exptl_crystal_description block
_exptl_crystal_F_000 680
_exptl_crystal_size_max 0.24
_exptl_crystal_size_mid 0.2
_exptl_crystal_size_min 0.12
_refine_diff_density_max 0.359
_refine_diff_density_min -0.242
_refine_diff_density_rms 0.049
_refine_ls_extinction_method none
_refine_ls_goodness_of_fit_ref 1.061
_refine_ls_hydrogen_treatment mixed
_refine_ls_matrix_type full
_refine_ls_number_parameters 211
_refine_ls_number_reflns 3558
_refine_ls_number_restraints 0
_refine_ls_restrained_S_all 1.061
_refine_ls_R_factor_all 0.0441
_refine_ls_R_factor_gt 0.0410
_refine_ls_shift/su_max 0.001
_refine_ls_shift/su_mean 0.000
_refine_ls_structure_factor_coef Fsqd
_refine_ls_weighting_details 'w=1/[\s^2^(Fo^2^)+(0.0630P)^2^+0.4751P] where P=(Fo^2^+2Fc^2^)/3'
_refine_ls_weighting_scheme calc
_refine_ls_wR_factor_gt 0.1109
_refine_ls_wR_factor_ref 0.1137
_reflns_Friedel_coverage 0.000
_reflns_number_gt 3223
_reflns_number_total 3558
_reflns_threshold_expression 'I > 2\s(I)'
_cod_data_source_file d6ce00350h2.cif
_cod_data_source_block cyclam(OH)42AA
_cod_database_code 7252125
_shelx_shelxl_version_number 2018/3
_chemical_oxdiff_formula 'C H N O'
_chemical_oxdiff_usercomment LVK1041AA
_shelx_space_group_comment
;
The symmetry employed for this shelxl refinement is uniquely defined
by the following loop, which should always be used as a source of
symmetry information in preference to the above space-group names.
They are only intended as comments.
;
_shelx_estimated_absorpt_t_max 0.917
_shelx_estimated_absorpt_t_min 0.843
_diffrn_oxdiff_digest_od_ed
;

;
_diffrn_oxdiff_measurement_exp_name 26LVK_R08.par
_olex2_refinement_description
;
1. Fixed Uiso
 At 1.2 times of:
  All C(H) groups, All C(H,H) groups
2.a Ternary CH refined with riding coordinates:
 C11(H11), C13(H13), C15(H15)
2.b Secondary CH2 refined with riding coordinates:
 C8(H8A,H8B), C9(H9A,H9B), C10(H10A,H10B), C12(H12A,H12B), C14(H14A,H14B),
 C16(H16A,H16B), C1(H1A,H1B), C2(H2B,H2C), C3(H3A,H3B), C4(H4A,H4B), C5(H5A,H5B)
;
_olex2_submission_special_instructions 'No special instructions were received'
_oxdiff_exptl_absorpt_empirical_details
;
Empirical correction (ABSPACK) includes:
- Absorption correction using spherical harmonics
- Frame scaling
;
_oxdiff_exptl_absorpt_empirical_full_max 1.405
_oxdiff_exptl_absorpt_empirical_full_min 0.797

loop_
_space_group_symop_operation_xyz
'x, y, z'
'-x+1/2, y+1/2, -z+1/2'
'-x, -y, -z'
'x-1/2, -y-1/2, z-1/2'

loop_
_atom_site_label
_atom_site_type_symbol
_atom_site_fract_x
_atom_site_fract_y
_atom_site_fract_z
_atom_site_U_iso_or_equiv
_atom_site_adp_type
_atom_site_occupancy
_atom_site_site_symmetry_order
_atom_site_calc_flag
_atom_site_refinement_flags_posn
_atom_site_refinement_flags_adp
_atom_site_refinement_flags_occupancy
_atom_site_disorder_assembly
_atom_site_disorder_group
O3 O 0.58762(9) 0.54712(10) 0.62192(4) 0.0222(2) Uani 1 1 d . . . . .
O4 O 0.79226(9) 0.45870(11) 0.67306(4) 0.0275(2) Uani 1 1 d . . . . .
C6 C 0.65996(13) 0.50347(13) 0.67280(5) 0.0188(2) Uani 1 1 d . . . . .
C7 C 0.58061(12) 0.49676(13) 0.73627(5) 0.0173(2) Uani 1 1 d . . . . .
C8 C 0.47796(13) 0.63486(14) 0.74287(6) 0.0228(2) Uani 1 1 d . . . . .
H8A H 0.407564 0.640954 0.704475 0.027 Uiso 1 1 calc R U . . .
H8B H 0.537260 0.729515 0.744899 0.027 Uiso 1 1 calc R U . . .
C9 C 0.48568(13) 0.35037(14) 0.73355(5) 0.0220(2) Uani 1 1 d . . . . .
H9A H 0.414980 0.353891 0.695201 0.026 Uiso 1 1 calc R U . . .
H9B H 0.550269 0.260529 0.729197 0.026 Uiso 1 1 calc R U . . .
C10 C 0.68984(13) 0.48901(14) 0.79594(5) 0.0210(2) Uani 1 1 d . . . . .
H10A H 0.751355 0.582143 0.798236 0.025 Uiso 1 1 calc R U . . .
H10B H 0.756168 0.400353 0.792086 0.025 Uiso 1 1 calc R U . . .
C11 C 0.39221(14) 0.61926(15) 0.80498(6) 0.0247(3) Uani 1 1 d . . . . .
H11 H 0.325900 0.709285 0.809077 0.030 Uiso 1 1 calc R U . . .
C12 C 0.29908(13) 0.47370(16) 0.80153(6) 0.0268(3) Uani 1 1 d . . . . .
H12A H 0.242850 0.464329 0.841146 0.032 Uiso 1 1 calc R U . . .
H12B H 0.227574 0.478077 0.763483 0.032 Uiso 1 1 calc R U . . .
C13 C 0.40063(13) 0.33602(14) 0.79571(6) 0.0237(3) Uani 1 1 d . . . . .
H13 H 0.340004 0.240904 0.793688 0.028 Uiso 1 1 calc R U . . .
C14 C 0.51184(13) 0.32879(14) 0.85444(6) 0.0225(2) Uani 1 1 d . . . . .
H14A H 0.458468 0.317244 0.894756 0.027 Uiso 1 1 calc R U . . .
H14B H 0.577346 0.239542 0.850421 0.027 Uiso 1 1 calc R U . . .
C15 C 0.60444(13) 0.47444(14) 0.85803(5) 0.0210(2) Uani 1 1 d . . . . .
H15 H 0.675949 0.469843 0.896712 0.025 Uiso 1 1 calc R U . . .
C16 C 0.50232(14) 0.61201(14) 0.86412(6) 0.0242(3) Uani 1 1 d . . . . .
H16A H 0.561782 0.706513 0.866810 0.029 Uiso 1 1 calc R U . . .
H16B H 0.448052 0.603249 0.904310 0.029 Uiso 1 1 calc R U . . .
O1 O 0.55974(9) 0.81597(10) 0.55607(4) 0.02189(19) Uani 1 1 d . . . . .
H1 H 0.562(2) 0.745(2) 0.5863(9) 0.040(5) Uiso 1 1 d . . . . .
O2 O 0.89236(9) 0.47546(10) 0.56269(4) 0.02044(19) Uani 1 1 d . . . . .
H2 H 0.853(2) 0.468(2) 0.6053(12) 0.060(6) Uiso 1 1 d . . . . .
N1 N 0.53104(10) 0.72239(11) 0.49856(4) 0.0182(2) Uani 1 1 d . . . . .
N2 N 0.76956(10) 0.51580(11) 0.52058(4) 0.0175(2) Uani 1 1 d . . . . .
H2A H 0.6891(17) 0.5209(17) 0.5460(8) 0.022(4) Uiso 1 1 d . . . . .
C1 C 0.39725(12) 0.78402(13) 0.46543(5) 0.0197(2) Uani 1 1 d . . . . .
H1A H 0.379204 0.732574 0.423019 0.024 Uiso 1 1 calc R U . . .
H1B H 0.410649 0.893998 0.457233 0.024 Uiso 1 1 calc R U . . .
C2 C 0.73548(13) 0.23945(14) 0.49321(6) 0.0213(2) Uani 1 1 d . . . . .
H2B H 0.826572 0.212904 0.519530 0.026 Uiso 1 1 calc R U . . .
H2C H 0.727130 0.168500 0.455906 0.026 Uiso 1 1 calc R U . . .
C3 C 0.75085(12) 0.40040(13) 0.46756(5) 0.0201(2) Uani 1 1 d . . . . .
H3A H 0.837332 0.404993 0.440325 0.024 Uiso 1 1 calc R U . . .
H3B H 0.661842 0.425987 0.439662 0.024 Uiso 1 1 calc R U . . .
C4 C 0.79598(12) 0.67254(13) 0.49550(6) 0.0205(2) Uani 1 1 d . . . . .
H4A H 0.878249 0.669429 0.465885 0.025 Uiso 1 1 calc R U . . .
H4B H 0.825883 0.739992 0.532369 0.025 Uiso 1 1 calc R U . . .
C5 C 0.65977(12) 0.73812(13) 0.45949(5) 0.0208(2) Uani 1 1 d . . . . .
H5A H 0.676380 0.846995 0.450004 0.025 Uiso 1 1 calc R U . . .
H5B H 0.641540 0.684123 0.417682 0.025 Uiso 1 1 calc R U . . .

loop_
_atom_site_aniso_label
_atom_site_aniso_U_11
_atom_site_aniso_U_22
_atom_site_aniso_U_33
_atom_site_aniso_U_23
_atom_site_aniso_U_13
_atom_site_aniso_U_12
O3 0.0225(4) 0.0269(4) 0.0175(4) 0.0022(3) 0.0026(3) 0.0027(3)
O4 0.0218(4) 0.0408(6) 0.0203(4) 0.0048(4) 0.0051(3) 0.0076(4)
C6 0.0208(5) 0.0176(5) 0.0182(5) 0.0001(4) 0.0027(4) -0.0001(4)
C7 0.0180(5) 0.0176(5) 0.0165(5) 0.0005(4) 0.0024(4) 0.0004(4)
C8 0.0271(6) 0.0211(6) 0.0206(5) 0.0029(4) 0.0046(4) 0.0053(5)
C9 0.0259(6) 0.0212(6) 0.0192(5) -0.0021(4) 0.0033(4) -0.0037(4)
C10 0.0177(5) 0.0272(6) 0.0182(5) 0.0015(4) 0.0017(4) -0.0008(4)
C11 0.0268(6) 0.0268(6) 0.0209(5) 0.0001(4) 0.0059(4) 0.0089(5)
C12 0.0187(5) 0.0423(8) 0.0197(5) 0.0026(5) 0.0030(4) 0.0010(5)
C13 0.0251(6) 0.0260(6) 0.0205(5) 0.0002(4) 0.0037(4) -0.0082(5)
C14 0.0262(6) 0.0226(6) 0.0193(5) 0.0038(4) 0.0053(4) 0.0005(4)
C15 0.0209(5) 0.0263(6) 0.0158(5) 0.0002(4) 0.0012(4) -0.0003(4)
C16 0.0303(6) 0.0234(6) 0.0192(5) -0.0034(4) 0.0045(4) -0.0006(5)
O1 0.0268(4) 0.0198(4) 0.0189(4) -0.0030(3) -0.0005(3) -0.0010(3)
O2 0.0171(4) 0.0267(4) 0.0174(4) 0.0013(3) 0.0002(3) 0.0024(3)
N1 0.0206(5) 0.0178(5) 0.0162(4) -0.0014(3) 0.0013(3) -0.0003(4)
N2 0.0161(4) 0.0191(5) 0.0173(4) 0.0010(3) 0.0019(4) 0.0006(3)
C1 0.0211(5) 0.0175(5) 0.0206(5) 0.0008(4) 0.0005(4) 0.0003(4)
C2 0.0200(5) 0.0205(6) 0.0234(5) -0.0008(4) 0.0017(4) 0.0020(4)
C3 0.0204(5) 0.0214(6) 0.0187(5) -0.0016(4) 0.0029(4) -0.0009(4)
C4 0.0204(5) 0.0191(6) 0.0224(5) 0.0015(4) 0.0035(4) -0.0027(4)
C5 0.0223(5) 0.0198(5) 0.0207(5) 0.0032(4) 0.0046(4) -0.0005(4)

loop_
_atom_type_symbol
_atom_type_description
_atom_type_scat_dispersion_real
_atom_type_scat_dispersion_imag
_atom_type_scat_source
C C 0.0181 0.0091 'International Tables Vol C Tables 4.2.6.8 and 6.1.1.4'
H H 0.0000 0.0000 'International Tables Vol C Tables 4.2.6.8 and 6.1.1.4'
N N 0.0311 0.0180 'International Tables Vol C Tables 4.2.6.8 and 6.1.1.4'
O O 0.0492 0.0322 'International Tables Vol C Tables 4.2.6.8 and 6.1.1.4'

loop_
_exptl_crystal_face_index_h
_exptl_crystal_face_index_k
_exptl_crystal_face_index_l
_exptl_crystal_face_perp_dist
1 0 -1 0.1091
-1 0 1 0.1065
0 1 -2 0.0745
1 -1 -1 0.0903
-1 2 -2 0.0715
1 -2 1 0.0837
1 -1 -2 0.0914
0 1 -1 0.0612
0 -1 1 0.0841
1 -2 -1 0.0752
1 -2 -2 0.0756
-1 2 2 0.0612
0 2 -1 0.0553
0 -2 1 0.0728
0 2 1 0.0667
0 1 1 0.0723
0 -1 -1 0.0488
1 2 -2 0.0722
-1 -2 2 0.0696
0 -1 -2 0.0544
0 1 2 0.0893
1 1 2 0.1112
-1 -1 -2 0.0613
0 0 -1 0.0773
0 0 1 0.1224
-1 0 -2 0.0752
-2 0 -1 0.0853
1 0 2 0.1112

loop_
_geom_angle_atom_site_label_1
_geom_angle_atom_site_label_2
_geom_angle_atom_site_label_3
_geom_angle
_geom_angle_site_symmetry_1
_geom_angle_site_symmetry_3
_geom_angle_publ_flag
O3 C6 C7 118.36(10) . . ?
O4 C6 O3 123.11(10) . . ?
O4 C6 C7 118.45(10) . . ?
C6 C7 C8 111.12(9) . . ?
C6 C7 C9 106.74(9) . . ?
C6 C7 C10 111.99(9) . . ?
C8 C7 C9 108.76(9) . . ?
C10 C7 C8 109.23(9) . . ?
C10 C7 C9 108.90(9) . . ?
C7 C8 H8A 109.7 . . ?
C7 C8 H8B 109.7 . . ?
C7 C8 C11 109.77(9) . . ?
H8A C8 H8B 108.2 . . ?
C11 C8 H8A 109.7 . . ?
C11 C8 H8B 109.7 . . ?
C7 C9 H9A 109.7 . . ?
C7 C9 H9B 109.7 . . ?
H9A C9 H9B 108.2 . . ?
C13 C9 C7 109.97(9) . . ?
C13 C9 H9A 109.7 . . ?
C13 C9 H9B 109.7 . . ?
C7 C10 H10A 109.7 . . ?
C7 C10 H10B 109.7 . . ?
C7 C10 C15 109.80(9) . . ?
H10A C10 H10B 108.2 . . ?
C15 C10 H10A 109.7 . . ?
C15 C10 H10B 109.7 . . ?
C8 C11 H11 109.4 . . ?
C12 C11 C8 109.74(10) . . ?
C12 C11 H11 109.4 . . ?
C12 C11 C16 109.54(10) . . ?
C16 C11 C8 109.21(10) . . ?
C16 C11 H11 109.4 . . ?
C11 C12 H12A 109.8 . . ?
C11 C12 H12B 109.8 . . ?
H12A C12 H12B 108.2 . . ?
C13 C12 C11 109.42(10) . . ?
C13 C12 H12A 109.8 . . ?
C13 C12 H12B 109.8 . . ?
C9 C13 H13 109.5 . . ?
C12 C13 C9 109.41(10) . . ?
C12 C13 H13 109.5 . . ?
C12 C13 C14 110.04(10) . . ?
C14 C13 C9 108.92(10) . . ?
C14 C13 H13 109.5 . . ?
C13 C14 H14A 109.7 . . ?
C13 C14 H14B 109.7 . . ?
H14A C14 H14B 108.2 . . ?
C15 C14 C13 109.75(9) . . ?
C15 C14 H14A 109.7 . . ?
C15 C14 H14B 109.7 . . ?
C10 C15 H15 109.5 . . ?
C14 C15 C10 109.24(9) . . ?
C14 C15 H15 109.5 . . ?
C14 C15 C16 109.41(10) . . ?
C16 C15 C10 109.68(9) . . ?
C16 C15 H15 109.5 . . ?
C11 C16 H16A 109.7 . . ?
C11 C16 H16B 109.7 . . ?
C15 C16 C11 109.68(9) . . ?
C15 C16 H16A 109.7 . . ?
C15 C16 H16B 109.7 . . ?
H16A C16 H16B 108.2 . . ?
N1 O1 H1 100.1(13) . . ?
N2 O2 H2 105.1(13) . . ?
O1 N1 C1 106.09(8) . . ?
O1 N1 C5 106.51(8) . . ?
C5 N1 C1 111.96(9) . . ?
O2 N2 H2A 106.4(10) . . ?
O2 N2 C3 109.36(8) . . ?
O2 N2 C4 107.88(8) . . ?
C3 N2 H2A 112.8(10) . . ?
C3 N2 C4 112.72(9) . . ?
C4 N2 H2A 107.4(9) . . ?
N1 C1 H1A 109.6 . . ?
N1 C1 H1B 109.6 . . ?
N1 C1 C2 110.32(9) . 3_666 ?
H1A C1 H1B 108.1 . . ?
C2 C1 H1A 109.6 3_666 . ?
C2 C1 H1B 109.6 3_666 . ?
C1 C2 H2B 108.7 3_666 . ?
C1 C2 H2C 108.7 3_666 . ?
H2B C2 H2C 107.6 . . ?
C3 C2 C1 114.25(9) . 3_666 ?
C3 C2 H2B 108.7 . . ?
C3 C2 H2C 108.7 . . ?
N2 C3 C2 112.72(9) . . ?
N2 C3 H3A 109.0 . . ?
N2 C3 H3B 109.0 . . ?
C2 C3 H3A 109.0 . . ?
C2 C3 H3B 109.0 . . ?
H3A C3 H3B 107.8 . . ?
N2 C4 H4A 109.2 . . ?
N2 C4 H4B 109.2 . . ?
N2 C4 C5 112.18(9) . . ?
H4A C4 H4B 107.9 . . ?
C5 C4 H4A 109.2 . . ?
C5 C4 H4B 109.2 . . ?
N1 C5 C4 110.29(9) . . ?
N1 C5 H5A 109.6 . . ?
N1 C5 H5B 109.6 . . ?
C4 C5 H5A 109.6 . . ?
C4 C5 H5B 109.6 . . ?
H5A C5 H5B 108.1 . . ?

loop_
_geom_bond_atom_site_label_1
_geom_bond_atom_site_label_2
_geom_bond_distance
_geom_bond_site_symmetry_2
_geom_bond_publ_flag
O3 C6 1.2653(14) . ?
O4 C6 1.2614(15) . ?
C6 C7 1.5292(15) . ?
C7 C8 1.5399(16) . ?
C7 C9 1.5471(16) . ?
C7 C10 1.5370(15) . ?
C8 H8A 0.9900 . ?
C8 H8B 0.9900 . ?
C8 C11 1.5408(15) . ?
C9 H9A 0.9900 . ?
C9 H9B 0.9900 . ?
C9 C13 1.5372(15) . ?
C10 H10A 0.9900 . ?
C10 H10B 0.9900 . ?
C10 C15 1.5378(15) . ?
C11 H11 1.0000 . ?
C11 C12 1.5321(19) . ?
C11 C16 1.5332(17) . ?
C12 H12A 0.9900 . ?
C12 H12B 0.9900 . ?
C12 C13 1.5290(18) . ?
C13 H13 1.0000 . ?
C13 C14 1.5329(17) . ?
C14 H14A 0.9900 . ?
C14 H14B 0.9900 . ?
C14 C15 1.5302(16) . ?
C15 H15 1.0000 . ?
C15 C16 1.5321(17) . ?
C16 H16A 0.9900 . ?
C16 H16B 0.9900 . ?
O1 H1 0.88(2) . ?
O1 N1 1.4547(12) . ?
O2 H2 0.97(2) . ?
O2 N2 1.4177(12) . ?
N1 C1 1.4619(14) . ?
N1 C5 1.4606(14) . ?
N2 H2A 0.922(16) . ?
N2 C3 1.4941(14) . ?
N2 C4 1.4956(14) . ?
C1 H1A 0.9900 . ?
C1 H1B 0.9900 . ?
C1 C2 1.5266(15) 3_666 ?
C2 H2B 0.9900 . ?
C2 H2C 0.9900 . ?
C2 C3 1.5195(16) . ?
C3 H3A 0.9900 . ?
C3 H3B 0.9900 . ?
C4 H4A 0.9900 . ?
C4 H4B 0.9900 . ?
C4 C5 1.5179(16) . ?
C5 H5A 0.9900 . ?
C5 H5B 0.9900 . ?

loop_
_geom_hbond_atom_site_label_D
_geom_hbond_atom_site_label_H
_geom_hbond_atom_site_label_A
_geom_hbond_distance_DH
_geom_hbond_distance_HA
_geom_hbond_distance_DA
_geom_hbond_angle_DHA
_geom_hbond_site_symmetry_A
_geom_hbond_publ_flag
O1 H1 O3 0.88(2) 1.90(2) 2.7303(12) 156.6(18) . yes
O2 H2 O4 0.97(2) 1.53(2) 2.5010(11) 179(2) . yes
N2 H2A O3 0.922(16) 1.874(16) 2.7468(12) 157.0(14) . yes

loop_
_geom_torsion_atom_site_label_1
_geom_torsion_atom_site_label_2
_geom_torsion_atom_site_label_3
_geom_torsion_atom_site_label_4
_geom_torsion
_geom_torsion_site_symmetry_1
_geom_torsion_site_symmetry_2
_geom_torsion_site_symmetry_3
_geom_torsion_site_symmetry_4
_geom_torsion_publ_flag
O3 C6 C7 C8 -40.48(14) . . . . ?
O3 C6 C7 C9 77.96(13) . . . . ?
O3 C6 C7 C10 -162.94(10) . . . . ?
O4 C6 C7 C8 142.70(11) . . . . ?
O4 C6 C7 C9 -98.86(12) . . . . ?
O4 C6 C7 C10 20.24(15) . . . . ?
C6 C7 C8 C11 176.29(9) . . . . ?
C6 C7 C9 C13 -179.43(9) . . . . ?
C6 C7 C10 C15 -177.19(9) . . . . ?
C7 C8 C11 C12 -59.99(13) . . . . ?
C7 C8 C11 C16 60.09(13) . . . . ?
C7 C9 C13 C12 60.32(13) . . . . ?
C7 C9 C13 C14 -60.01(13) . . . . ?
C7 C10 C15 C14 60.31(12) . . . . ?
C7 C10 C15 C16 -59.60(12) . . . . ?
C8 C7 C9 C13 -59.46(12) . . . . ?
C8 C7 C10 C15 59.28(12) . . . . ?
C8 C11 C12 C13 60.24(12) . . . . ?
C8 C11 C16 C15 -60.08(13) . . . . ?
C9 C7 C8 C11 59.08(12) . . . . ?
C9 C7 C10 C15 -59.37(12) . . . . ?
C9 C13 C14 C15 60.61(12) . . . . ?
C10 C7 C8 C11 -59.66(12) . . . . ?
C10 C7 C9 C13 59.48(12) . . . . ?
C10 C15 C16 C11 59.97(12) . . . . ?
C11 C12 C13 C9 -60.30(12) . . . . ?
C11 C12 C13 C14 59.33(12) . . . . ?
C12 C11 C16 C15 60.12(12) . . . . ?
C12 C13 C14 C15 -59.33(12) . . . . ?
C13 C14 C15 C10 -60.80(12) . . . . ?
C13 C14 C15 C16 59.27(12) . . . . ?
C14 C15 C16 C11 -59.84(12) . . . . ?
C16 C11 C12 C13 -59.64(12) . . . . ?
O1 N1 C1 C2 -66.12(11) . . . 3_666 ?
O1 N1 C5 C4 64.59(11) . . . . ?
O2 N2 C3 C2 55.72(11) . . . . ?
O2 N2 C4 C5 -169.85(9) . . . . ?
N2 C4 C5 N1 50.11(12) . . . . ?
C1 N1 C5 C4 -179.86(9) . . . . ?
C1 C2 C3 N2 60.44(13) 3_666 . . . ?
C3 N2 C4 C5 69.31(12) . . . . ?
C4 N2 C3 C2 175.71(9) . . . . ?
C5 N1 C1 C2 178.07(9) . . . 3_666 ?

loop_
_exptl_oxdiff_crystal_face_indexfrac_h
_exptl_oxdiff_crystal_face_indexfrac_k
_exptl_oxdiff_crystal_face_indexfrac_l
_exptl_oxdiff_crystal_face_x
_exptl_oxdiff_crystal_face_y
_exptl_oxdiff_crystal_face_z
0.9996 -0.0004 -0.9995 -0.0237 0.1126 0.1412
-0.9996 0.0004 0.9995 0.0237 -0.1126 -0.1412
0.0002 0.9994 -1.9997 0.1491 -0.0787 0.1570
0.9997 -1.0003 -1.0008 -0.1962 0.1147 0.1107
-0.9994 1.9994 -1.9994 0.3335 -0.2317 0.1096
0.9996 -1.9997 0.9989 -0.3453 0.1934 -0.0463
0.9999 -1.0006 -2.0013 -0.2079 0.0764 0.1739
0.0000 0.9997 -0.9992 0.1608 -0.0404 0.0937
-0.0000 -0.9997 0.9992 -0.1608 0.0404 -0.0937
0.9999 -2.0003 -1.0020 -0.3687 0.1169 0.0801
1.0000 -2.0005 -2.0025 -0.3804 0.0786 0.1434
-1.0000 2.0005 2.0025 0.3804 -0.0786 -0.1434
-0.0001 1.9996 -0.9980 0.3333 -0.0425 0.1243
0.0001 -1.9996 0.9980 -0.3333 0.0425 -0.1243
-0.0004 2.0002 1.0030 0.3568 0.0341 -0.0022
-0.0003 1.0002 1.0018 0.1843 0.0362 -0.0327
0.0003 -1.0002 -1.0018 -0.1843 -0.0362 0.0327
0.9995 1.9993 -1.9975 0.3097 0.0701 0.2654
-0.9995 -1.9993 1.9975 -0.3097 -0.0701 -0.2654
0.0004 -1.0005 -2.0022 -0.1960 -0.0745 0.0960
-0.0004 1.0005 2.0022 0.1960 0.0745 -0.0960
0.9990 1.0004 2.0032 0.1840 0.2254 -0.0180
-0.9990 -1.0004 -2.0032 -0.1840 -0.2254 0.0180
0.0002 -0.0003 -1.0005 -0.0117 -0.0383 0.0632
-0.0002 0.0003 1.0005 0.0117 0.0383 -0.0632
-0.9992 -0.0005 -2.0019 -0.0115 -0.2275 0.0485
-1.9988 -0.0001 -1.0024 0.0122 -0.3401 -0.0926
0.9992 0.0005 2.0019 0.0115 0.2275 -0.0485
